data_4512314
loop_
_publ_author_name
'Kim, Yejin'
'Mckinley, Emma J.'
'Christensen, Kirsten E.'
'Rees, Nicholas H.'
'Thompson, Amber L.'

_publ_section_title
;
 Toward the Understanding of Modulation in Molecular Materials:
 Barluenga's Reagent and its Analogues.
;
_journal_coden_ASTM CGDEFU
_journal_issue 12
_journal_name_full 'Crystal Growth & Design'
_journal_page_first 6294
_journal_page_last 6301
_journal_paper_doi 10.1021/cg500983s
_journal_volume 14
_journal_year 2014
_chemical_formula_moiety 'C10 H10 I N2, Cl O4'
_chemical_formula_sum 'C10 H10 Cl I N2 O4'
_chemical_formula_weight 384.56
_chemical_melting_point ?
_space_group_IT_number 15
_symmetry_cell_setting monoclinic
_symmetry_space_group_name_Hall '-C 2yac'
_symmetry_space_group_name_H-M 'C 1 2/n 1'
_atom_sites_solution_hydrogens difmap
_atom_sites_solution_primary other
_audit_creation_date 14-06-09
_audit_creation_method CRYSTALS_ver_14.40
_cell_angle_alpha 90
_cell_angle_beta 113.319(7)
_cell_angle_gamma 90
_cell_formula_units_Z 4
_cell_length_a 12.5366(7)
_cell_length_b 8.0714(4)
_cell_length_c 14.9230(9)
_cell_measurement_reflns_used 2206
_cell_measurement_temperature 300
_cell_measurement_theta_max 74
_cell_measurement_theta_min 6
_cell_volume 1386.68(15)
_computing_cell_refinement 'CrysAlis, (Oxford Diffraction, 2002)'
_computing_data_collection 'SuperNova, (Oxford Diffraction, 2010)'
_computing_data_reduction 'CrysAlis, (Oxford Diffraction, 2002)'
_computing_molecular_graphics 'CAMERON (Watkin et al., 1996)'
_computing_publication_material 'CRYSTALS (Betteridge et al., 2003)'
_computing_structure_refinement 'CRYSTALS (Betteridge et al., 2003)'
_computing_structure_solution 'Refinement from previously reported BF4 analogue'
_diffrn_ambient_temperature 300
_diffrn_measured_fraction_theta_full 0.996
_diffrn_measured_fraction_theta_max 0.987
_diffrn_measurement_device Area
_diffrn_measurement_device_type 'Oxford Diffraction SuperNova'
_diffrn_measurement_method \w
_diffrn_radiation_monochromator graphite
_diffrn_radiation_type 'Cu K\a'
_diffrn_radiation_wavelength 1.54180
_diffrn_reflns_av_R_equivalents 0.035
_diffrn_reflns_limit_h_max 15
_diffrn_reflns_limit_h_min -14
_diffrn_reflns_limit_k_max 10
_diffrn_reflns_limit_k_min -7
_diffrn_reflns_limit_l_max 18
_diffrn_reflns_limit_l_min -18
_diffrn_reflns_number 5022
_diffrn_reflns_theta_full 72.022
_diffrn_reflns_theta_max 75.023
_diffrn_reflns_theta_min 6.460
_diffrn_standards_number 0
_exptl_absorpt_coefficient_mu 20.021
_exptl_absorpt_correction_T_max 0.14
_exptl_absorpt_correction_T_min 0.03
_exptl_absorpt_correction_type multi-scan
_exptl_absorpt_process_details 'CrysAlis, (Oxford Diffraction, 2002)'
_exptl_crystal_colour clear_pale_colourless
_exptl_crystal_density_diffrn 1.842
_exptl_crystal_density_meas ?
_exptl_crystal_density_method 'not measured'
_exptl_crystal_description block
_exptl_crystal_F_000 744
_exptl_crystal_size_max 0.30
_exptl_crystal_size_mid 0.25
_exptl_crystal_size_min 0.10
_refine_diff_density_max 1.49
_refine_diff_density_min -0.65
_refine_ls_extinction_method None
_refine_ls_goodness_of_fit_ref 0.9764
_refine_ls_hydrogen_treatment constr
_refine_ls_matrix_type full
_refine_ls_number_parameters 125
_refine_ls_number_reflns 1408
_refine_ls_number_restraints 322
_refine_ls_R_factor_all 0.0852
_refine_ls_R_factor_gt 0.0788
_refine_ls_shift/su_max 0.0006470
_refine_ls_shift/su_mean 0.0000535
_refine_ls_structure_factor_coef Fsqd
_refine_ls_weighting_details
;
 Method= Modified Sheldrick 
 w=1/[\s^2^(F^2^) + ( 0.18P)^2^ + 1.21P] 
 ,where P=(max(Fo^2^,0) + 2Fc^2^)/3 
;
_refine_ls_weighting_scheme calc
_refine_ls_wR_factor_all 0.2316
_refine_ls_wR_factor_gt 0.2127
_refine_ls_wR_factor_ref 0.2316
_reflns_limit_h_max 14
_reflns_limit_h_min -15
_reflns_limit_k_max 10
_reflns_limit_k_min 0
_reflns_limit_l_max 18
_reflns_limit_l_min 0
_reflns_number_gt 1095
_reflns_number_total 1415
_reflns_threshold_expression I>2.0\s(I)
_oxford_diffrn_Wilson_B_factor 7.06
_oxford_diffrn_Wilson_scale 0.24
_oxford_refine_ls_r_factor_ref 0.0852
_oxford_refine_ls_scale 2.25(8)
_oxford_reflns_number_all 1408
_oxford_reflns_threshold_expression_ref I>-3.0\s(I)
_oxford_structure_analysis_title 019yk13-300K
_cod_data_source_file cg500983s_si_002.cif
_cod_data_source_block IPy2ClO4-300K
_cod_depositor_comments
;
The following automatic conversions were performed:

'_chemical_melting_point' value 'not measured' was changed to '?' -
the value is undefined or not given.

'_atom_sites_solution_primary'
value 'Other' changed to 'other' according to
/home/saulius/struct/COD-crude-data--automatic-downloads/rss-feeds/ACS/lib/dictionaries/cif_core.dic
dictionary named 'cif_core.dic' version 2.4.2 from 2011-04-26.

Automatic conversion script
Id: cif_fix_values 2935 2014-11-11 08:27:57Z andrius 

The following automatic conversions were performed:

'_exptl_crystal_density_meas' value 'not measured' was changed to '?'
- the value is perceived as not measured.

Automatic conversion script
Id: cif_fix_values 3008 2015-01-20 13:52:24Z robertas 

 Adding full bibliography for 4512310--4512328.cif.
;
_cod_original_sg_symbol_Hall '-C 2ybc'
_cod_original_sg_symbol_H-M 'C 1 2/n 1 '
_cod_original_formula_sum 'C10 H10 Cl1 I1 N2 O4'
_cod_database_code 4512314

loop_
_symmetry_equiv_pos_as_xyz
x,y,z
-x,-y,-z
x+1/2,y+1/2,z
-x+1/2,-y+1/2,-z
-x-1/2,y,-z+1/2
x-1/2,-y,z+1/2
-x,y+1/2,-z+1/2
x,-y+1/2,z+1/2

loop_
_atom_site_label
_atom_site_type_symbol
_atom_site_fract_x
_atom_site_fract_y
_atom_site_fract_z
_atom_site_U_iso_or_equiv
_atom_site_occupancy
_atom_site_adp_type
_atom_site_refinement_flags_posn
_atom_site_refinement_flags_adp
_atom_site_disorder_assembly
_atom_site_disorder_group
I1 I 0.0000 0.0000 0.0000 0.0924 1.0000 Uani DS U . .
N1 N -0.0706(4) 0.2073(4) 0.0613(2) 0.1042 1.0000 Uani D U . .
C11 C -0.1017(5) 0.3482(6) 0.0133(4) 0.1217 1.0000 Uani D U . .
C12 C -0.1451(7) 0.4795(6) 0.0477(5) 0.1379 1.0000 Uani D U . .
C13 C -0.1546(6) 0.4585(7) 0.1362(5) 0.1450 1.0000 Uani D U . .
C14 C -0.1232(6) 0.3113(8) 0.1865(4) 0.1409 1.0000 Uani D U . .
C15 C -0.0803(5) 0.1883(6) 0.1455(4) 0.1212 1.0000 Uani D U . .
Cl1 Cl 0.7671(14) -0.1218(14) 0.2284(13) 0.1309 0.2500 Uani D U 1 -2
O1 O 0.6450(15) -0.112(3) 0.188(2) 0.1684 0.2500 Uani D U 1 -2
O2 O 0.814(2) 0.022(3) 0.284(2) 0.1809 0.2500 Uani D U 1 -2
O3 O 0.8024(17) -0.262(3) 0.2891(16) 0.1494 0.2500 Uani D U 1 -2
O4 O 0.807(3) -0.135(3) 0.1530(18) 0.1572 0.2500 Uani D U 1 -2
Cl2 Cl 0.7500 -0.1129(11) 0.2500 0.1309 0.5000 Uani DS TU 1 1
O5 O 0.8463(5) -0.0122(11) 0.3024(11) 0.1357 0.5000 Uani D U 1 1
O6 O 0.7237(16) -0.2135(11) 0.3155(9) 0.2080 0.5000 Uani D U 1 1
H111 H -0.0943 0.3595 -0.0463 0.1461 1.0000 Uiso R . . .
H121 H -0.1671 0.5778 0.0126 0.1661 1.0000 Uiso R . . .
H131 H -0.1831 0.5437 0.1619 0.1741 1.0000 Uiso R . . .
H141 H -0.1317 0.2947 0.2441 0.1688 1.0000 Uiso R . . .
H151 H -0.0572 0.0883 0.1782 0.1449 1.0000 Uiso R . . .

loop_
_atom_site_aniso_label
_atom_site_aniso_U_11
_atom_site_aniso_U_22
_atom_site_aniso_U_33
_atom_site_aniso_U_23
_atom_site_aniso_U_13
_atom_site_aniso_U_12
I1 0.0842(6) 0.0956(6) 0.0964(6) -0.0087(2) 0.0347(4) -0.0023(2)
N1 0.083(3) 0.109(3) 0.112(3) -0.023(2) 0.030(2) 0.000(2)
C11 0.107(4) 0.111(3) 0.136(5) -0.016(3) 0.036(4) 0.005(3)
C12 0.110(6) 0.121(4) 0.162(6) -0.030(4) 0.032(5) 0.011(4)
C13 0.109(5) 0.150(5) 0.164(6) -0.056(5) 0.040(5) 0.004(5)
C14 0.122(5) 0.165(6) 0.138(5) -0.048(4) 0.053(4) 0.002(5)
C15 0.106(4) 0.137(5) 0.126(4) -0.029(3) 0.052(4) -0.005(4)
Cl1 0.112(4) 0.108(2) 0.158(7) -0.000021(10) 0.037(3) 0.000071(10)
O1 0.110(4) 0.149(19) 0.20(2) -0.01(2) 0.011(10) -0.021(12)
O2 0.15(2) 0.167(12) 0.19(3) -0.037(13) 0.02(2) -0.051(17)
O3 0.143(16) 0.166(12) 0.17(2) 0.048(11) 0.095(14) 0.026(13)
O4 0.197(19) 0.115(16) 0.166(16) 0.032(11) 0.079(15) -0.030(15)
Cl2 0.112(4) 0.108(2) 0.158(7) 0.000000(10) 0.037(3) 0.000000(10)
O5 0.106(7) 0.128(9) 0.155(11) -0.017(6) 0.033(7) 0.003(5)
O6 0.210(11) 0.160(10) 0.212(12) 0.066(8) 0.039(9) -0.031(8)

loop_
_atom_type_symbol
_atom_type_scat_dispersion_real
_atom_type_scat_dispersion_imag
_atom_type_scat_Cromer_Mann_a1
_atom_type_scat_Cromer_Mann_b1
_atom_type_scat_Cromer_Mann_a2
_atom_type_scat_Cromer_Mann_b2
_atom_type_scat_Cromer_Mann_a3
_atom_type_scat_Cromer_Mann_b3
_atom_type_scat_Cromer_Mann_a4
_atom_type_scat_Cromer_Mann_b4
_atom_type_scat_Cromer_Mann_c
_atom_type_scat_source
I -0.3257 6.8362 20.1472 4.3470 18.9949 0.3814 7.5138 27.7660 2.2735 66.8776 4.0712 'International Tables Vol C 4.2.6.8 and 6.1.1.4'
C 0.0181 0.0091 2.3100 20.8439 1.0200 10.2075 1.5886 0.5687 0.8650 51.6512 0.2156 'International Tables Vol C 4.2.6.8 and 6.1.1.4'
H 0.0000 0.0000 0.4930 10.5109 0.3229 26.1257 0.1402 3.1424 0.0408 57.7998 0.0030 'International Tables Vol C 4.2.6.8 and 6.1.1.4'
N 0.0311 0.0180 12.2126 0.0057 3.1322 9.8933 2.0125 28.9975 1.1663 0.5826 -11.5290 'International Tables Vol C 4.2.6.8 and 6.1.1.4'
Cl 0.3639 0.7018 11.4604 0.0104 7.1964 1.1662 6.2556 18.5194 1.6455 47.7784 -9.5574 'International Tables Vol C 4.2.6.8 and 6.1.1.4'
O 0.0492 0.0322 3.0485 13.2771 2.2868 5.7011 1.5463 0.3239 0.8670 32.9089 0.2508 'International Tables Vol C 4.2.6.8 and 6.1.1.4'

loop_
_geom_angle_atom_site_label_1
_geom_angle_site_symmetry_1
_geom_angle_atom_site_label_2
_geom_angle_atom_site_label_3
_geom_angle_site_symmetry_3
_geom_angle
_geom_angle_publ_flag
N1 2_555 I1 N1 . 179.995 yes
I1 . N1 C11 . 120.03(5) yes
I1 . N1 C15 . 120.02(5) yes
C11 . N1 C15 . 119.94(5) yes
N1 . C11 C12 . 122.44(6) yes
N1 . C11 H111 . 118.8 no
C12 . C11 H111 . 118.8 no
C11 . C12 C13 . 117.18(6) yes
C11 . C12 H121 . 121.1 no
C13 . C12 H121 . 121.7 no
C12 . C13 C14 . 120.79(6) yes
C12 . C13 H131 . 119.9 no
C14 . C13 H131 . 119.3 no
C13 . C14 C15 . 117.18(6) yes
C13 . C14 H141 . 121.5 no
C15 . C14 H141 . 121.3 no
C14 . C15 N1 . 122.45(6) yes
C14 . C15 H151 . 119.2 no
N1 . C15 H151 . 118.4 no
O1 . Cl1 O2 . 109.48(9) yes
O1 . Cl1 O3 . 109.47(9) yes
O2 . Cl1 O3 . 109.47(9) yes
O1 . Cl1 O4 . 109.48(9) yes
O2 . Cl1 O4 . 109.48(9) yes
O3 . Cl1 O4 . 109.45(9) yes
O5 5_755 Cl2 O6 5_755 109.45(7) yes
O5 5_755 Cl2 O5 . 109.49(9) yes
O6 5_755 Cl2 O5 . 109.48(6) yes
O5 5_755 Cl2 O6 . 109.48(6) yes
O6 5_755 Cl2 O6 . 109.49(9) yes
O5 . Cl2 O6 . 109.45(7) yes

loop_
_geom_bond_atom_site_label_1
_geom_bond_atom_site_label_2
_geom_bond_site_symmetry_2
_geom_bond_distance
_geom_bond_publ_flag
I1 N1 2_555 2.250(3) yes
I1 N1 . 2.250(3) yes
N1 C11 . 1.318(4) yes
N1 C15 . 1.318(5) yes
C11 C12 . 1.379(4) yes
C11 H111 . 0.935 no
C12 C13 . 1.382(4) yes
C12 H121 . 0.931 no
C13 C14 . 1.376(4) yes
C13 H131 . 0.926 no
C14 C15 . 1.382(4) yes
C14 H141 . 0.918 no
C15 H151 . 0.928 no
Cl1 O1 . 1.407(6) yes
Cl1 O2 . 1.407(6) yes
Cl1 O3 . 1.410(6) yes
Cl1 O4 . 1.408(6) yes
Cl2 O5 5_755 1.408(4) yes
Cl2 O6 5_755 1.407(4) yes
Cl2 O5 . 1.408(4) yes
Cl2 O6 . 1.407(4) yes

loop_
_geom_hbond_atom_site_label_D
_geom_hbond_atom_site_label_H
_geom_hbond_atom_site_label_A
_geom_hbond_site_symmetry_A
_geom_hbond_angle_DHA
_geom_hbond_distance_DH
_geom_hbond_distance_HA
_geom_hbond_distance_DA
_geom_hbond_publ_flag
C11 H111 O2 8_454 144.6 0.935 2.523 3.330(9) yes
C11 H111 O5 8_454 146.0 0.935 2.417 3.235(9) yes
C12 H121 O4 4_555 131.6 0.931 2.443 3.139(9) yes
C13 H131 O3 1_465 158.1 0.926 2.521 3.397(9) yes
C13 H131 O3 5_665 166.7 0.926 2.467 3.374(9) yes
C13 H131 O6 5_665 157.5 0.926 2.085 2.962(9) yes
C14 H141 O2 1_455 120.4 0.918 2.450 3.020(9) yes
C15 H151 O4 1_455 121.1 0.928 2.398 2.985(9) yes
